data_7017878
loop_
_publ_author_name
'Ross, Tamsyn M.'
'Moubaraki, Boujemaa'
'Neville, Suzanne M.'
'Batten, Stuart R.'
'Murray, Keith S.'

_publ_section_title
;
 Polymorphism and spin crossover in mononuclear Fe(II) species containing
 new dipyridylamino-substituted s-triazine ligands.
;
_journal_issue 5
_journal_name_full 'Dalton transactions (Cambridge, England : 2003)'
_journal_page_first 1512
_journal_page_last 1523
_journal_paper_doi 10.1039/c1dt11597a
_journal_volume 41
_journal_year 2012
_chemical_formula_moiety '(C86 H72 Fe N22), 2(C2 H6 O)'
_chemical_formula_sum 'C90 H84 Fe N22 O2'
_chemical_formula_weight 1561.64
_chemical_name_common trans-[(Fe(II)(DCA)2(DBB)2].2CH3CH2OH
_chemical_name_systematic
;
trans-[(Fe(II)(DCA)2(DBB)2].2CH3CH2OH
;
_space_group_IT_number 2
_symmetry_cell_setting triclinic
_symmetry_space_group_name_Hall '-P 1'
_symmetry_space_group_name_H-M 'P -1'
_atom_sites_solution_hydrogens geom
_atom_sites_solution_primary direct
_atom_sites_solution_secondary difmap
_audit_creation_method SHELXL-97
_cell_angle_alpha 84.52(3)
_cell_angle_beta 89.06(3)
_cell_angle_gamma 62.86(3)
_cell_formula_units_Z 1
_cell_length_a 9.973(2)
_cell_length_b 10.341(2)
_cell_length_c 21.440(4)
_cell_measurement_reflns_used 11106
_cell_measurement_temperature 123(1)
_cell_measurement_theta_max 25.00
_cell_measurement_theta_min 1.91
_cell_volume 1957.8(9)
_computing_cell_refinement 'Bruker SMART (Bruker)'
_computing_data_collection 'Bruker SMART (Bruker)'
_computing_data_reduction 'Bruker SAINT (Bruker)'
_computing_molecular_graphics 'X-Seed (Barbour, 1999)'
_computing_publication_material 'CIFTAB (Sheldrick, 1997)'
_computing_structure_refinement 'SHELXL-97 (Sheldrick, 1997)'
_computing_structure_solution 'SHELXS-97 (Sheldrick, 1990)'
_diffrn_ambient_temperature 123(1)
_diffrn_measured_fraction_theta_full 0.970
_diffrn_measured_fraction_theta_max 0.970
_diffrn_measurement_device_type 'Bruker X8 Apex II CCD'
_diffrn_measurement_method 'phi and omega scans'
_diffrn_radiation_monochromator graphite
_diffrn_radiation_source 'fine-focus sealed tube'
_diffrn_radiation_type MoK\a
_diffrn_radiation_wavelength 0.71073
_diffrn_reflns_av_R_equivalents 0.0463
_diffrn_reflns_av_sigmaI/netI 0.0879
_diffrn_reflns_limit_h_max 11
_diffrn_reflns_limit_h_min -11
_diffrn_reflns_limit_k_max 11
_diffrn_reflns_limit_k_min -12
_diffrn_reflns_limit_l_max 25
_diffrn_reflns_limit_l_min -25
_diffrn_reflns_number 11106
_diffrn_reflns_theta_full 25.00
_diffrn_reflns_theta_max 25.00
_diffrn_reflns_theta_min 1.91
_exptl_absorpt_coefficient_mu 0.259
_exptl_absorpt_correction_T_max 0.9948
_exptl_absorpt_correction_T_min 0.9745
_exptl_absorpt_correction_type multi-scan
_exptl_absorpt_process_details SADABS
_exptl_crystal_colour orange
_exptl_crystal_density_diffrn 1.325
_exptl_crystal_density_method 'not measured'
_exptl_crystal_description block
_exptl_crystal_F_000 820
_exptl_crystal_size_max 0.10
_exptl_crystal_size_mid 0.10
_exptl_crystal_size_min 0.02
_refine_diff_density_max 0.535
_refine_diff_density_min -0.560
_refine_diff_density_rms 0.064
_refine_ls_extinction_method none
_refine_ls_goodness_of_fit_ref 1.022
_refine_ls_hydrogen_treatment constr
_refine_ls_matrix_type full
_refine_ls_number_parameters 517
_refine_ls_number_reflns 6699
_refine_ls_number_restraints 1
_refine_ls_restrained_S_all 1.022
_refine_ls_R_factor_all 0.0907
_refine_ls_R_factor_gt 0.0572
_refine_ls_shift/su_max 0.000
_refine_ls_shift/su_mean 0.000
_refine_ls_structure_factor_coef Fsqd
_refine_ls_weighting_details 'calc w=1/[\s^2^(Fo^2^)+(0.2000P)^2^+0.0000P] where P=(Fo^2^+2Fc^2^)/3'
_refine_ls_weighting_scheme calc
_refine_ls_wR_factor_gt 0.1200
_refine_ls_wR_factor_ref 0.1380
_reflns_number_gt 4659
_reflns_number_total 6699
_reflns_threshold_expression >2sigma(I)
_cod_data_source_file c1dt11597a.txt
_cod_data_source_block 3
_cod_depositor_comments
;
The following automatic conversions were performed:

'_exptl_absorpt_correction_type' value 'Multi-scan' changed to
'multi-scan' according to
/home/saulius/struct/CIF-dictionaries/cif_core.dic dictionary named
'cif_core.dic' version 2.4.1 from 2010-06-29.

Automatic conversion script
Id: cif_fix_values 1715 2011-07-08 13:25:40Z adriana 
;
_cod_original_cell_volume 1957.8(7)
_cod_original_sg_symbol_H-M P-1
_cod_database_code 7017878

loop_
_symmetry_equiv_pos_as_xyz
'x, y, z'
'-x, -y, -z'

loop_
_atom_site_label
_atom_site_type_symbol
_atom_site_fract_x
_atom_site_fract_y
_atom_site_fract_z
_atom_site_U_iso_or_equiv
_atom_site_adp_type
_atom_site_occupancy
_atom_site_symmetry_multiplicity
_atom_site_calc_flag
_atom_site_refinement_flags
_atom_site_disorder_assembly
_atom_site_disorder_group
Fe1 Fe 0.0000 0.0000 0.0000 0.01595(18) Uani 1 2 d S . .
N9 N 0.2862(3) 0.1796(3) 0.23633(12) 0.0213(6) Uani 1 1 d . . .
N10 N 0.4057(3) -0.1667(3) 0.12164(15) 0.0382(8) Uani 1 1 d . . .
N11 N 0.5371(4) -0.3778(3) 0.19802(16) 0.0429(9) Uani 1 1 d . . .
C10 C -0.2929(3) -0.1351(3) 0.09751(15) 0.0221(7) Uani 1 1 d . . .
H10 H -0.3479 -0.1852 0.0873 0.026 Uiso 1 1 calc R . .
N1 N 0.1755(3) -0.0808(3) 0.05713(12) 0.0193(6) Uani 1 1 d . . .
C16 C 0.0059(4) -0.2814(3) 0.31061(15) 0.0224(8) Uani 1 1 d . . .
C8 C -0.2199(4) -0.0176(4) 0.16964(15) 0.0247(8) Uani 1 1 d . . .
H8 H -0.2228 0.0150 0.2098 0.030 Uiso 1 1 calc R . .
N5 N 0.0812(3) -0.0725(3) 0.21549(12) 0.0186(6) Uani 1 1 d . . .
C11 C -0.2078(3) -0.1057(3) 0.05399(15) 0.0184(7) Uani 1 1 d . . .
H11 H -0.2058 -0.1353 0.0132 0.022 Uiso 1 1 calc R . .
N8 N 0.2318(3) -0.2337(3) 0.29634(12) 0.0208(6) Uani 1 1 d . . .
C39 C 0.4880(4) 0.4068(4) 0.08568(17) 0.0318(9) Uani 1 1 d . . .
H39 H 0.5285 0.4743 0.0808 0.038 Uiso 1 1 calc R . .
C43 C 0.4695(4) -0.2823(4) 0.16197(16) 0.0224(8) Uani 1 1 d . . .
C3 C -0.1547(4) 0.4532(4) 0.00578(16) 0.0257(8) Uani 1 1 d . . .
H3 H -0.1752 0.5336 -0.0246 0.031 Uiso 1 1 calc R . .
C38 C 0.3978(4) 0.4094(4) 0.13568(16) 0.0261(8) Uani 1 1 d . . .
H38 H 0.3770 0.4790 0.1650 0.031 Uiso 1 1 calc R . .
C2 C -0.1095(3) 0.3164(3) -0.01209(15) 0.0198(7) Uani 1 1 d . . .
H2 H -0.1034 0.3043 -0.0556 0.024 Uiso 1 1 calc R . .
N4 N -0.1253(3) -0.0362(3) 0.06576(12) 0.0176(6) Uani 1 1 d . . .
C36 C 0.2381(4) 0.3193(3) 0.19799(15) 0.0227(8) Uani 1 1 d . . .
H36A H 0.2360 0.3926 0.2250 0.027 Uiso 1 1 calc R . .
H36B H 0.1340 0.3527 0.1817 0.027 Uiso 1 1 calc R . .
N2 N -0.0730(3) 0.1966(3) 0.02965(12) 0.0178(6) Uani 1 1 d . . .
C5 C -0.1410(4) 0.3540(3) 0.11155(16) 0.0258(8) Uani 1 1 d . . .
H5 H -0.1554 0.3655 0.1550 0.031 Uiso 1 1 calc R . .
C37 C 0.3372(3) 0.3129(3) 0.14378(14) 0.0202(7) Uani 1 1 d . . .
C28 C 0.2558(4) -0.1023(4) 0.42026(17) 0.0364(10) Uani 1 1 d . . .
H28 H 0.2530 -0.0302 0.3886 0.044 Uiso 1 1 calc R . .
C42 C 0.3683(4) 0.2116(3) 0.10003(15) 0.0239(8) Uani 1 1 d . . .
H42 H 0.3272 0.1446 0.1046 0.029 Uiso 1 1 calc R . .
C33 C 0.2234(6) 0.3303(5) 0.45903(18) 0.0479(12) Uani 1 1 d . . .
H33 H 0.1860 0.3698 0.4975 0.058 Uiso 1 1 calc R . .
C19 C -0.2769(4) -0.2193(4) 0.35784(17) 0.0340(9) Uani 1 1 d . . .
H19 H -0.3733 -0.1977 0.3741 0.041 Uiso 1 1 calc R . .
C23 C 0.3125(4) -0.2448(4) 0.40706(16) 0.0275(8) Uani 1 1 d . . .
C41 C 0.4588(4) 0.2089(4) 0.05020(16) 0.0286(9) Uani 1 1 d . . .
H41 H 0.4799 0.1397 0.0207 0.034 Uiso 1 1 calc R . .
N6 N 0.1136(3) 0.1385(3) 0.18309(12) 0.0204(6) Uani 1 1 d . . .
C21 C -0.0479(4) -0.1976(4) 0.36031(16) 0.0318(9) Uani 1 1 d . . .
H21 H 0.0117 -0.1599 0.3784 0.038 Uiso 1 1 calc R . .
C18 C -0.2254(4) -0.3019(4) 0.30811(17) 0.0340(9) Uani 1 1 d . . .
H18 H -0.2857 -0.3387 0.2900 0.041 Uiso 1 1 calc R . .
N7 N 0.2625(3) -0.0275(3) 0.26930(12) 0.0217(6) Uani 1 1 d . . .
C9 C -0.2990(4) -0.0915(4) 0.15712(16) 0.0276(8) Uani 1 1 d . . .
H9 H -0.3566 -0.1123 0.1885 0.033 Uiso 1 1 calc R . .
C4 C -0.1698(4) 0.4724(4) 0.06895(17) 0.0291(9) Uani 1 1 d . . .
H4 H -0.1997 0.5661 0.0827 0.035 Uiso 1 1 calc R . .
C1 C 0.2822(4) -0.1295(3) 0.08883(15) 0.0205(7) Uani 1 1 d . . .
C15 C 0.1628(4) -0.3273(3) 0.28549(16) 0.0248(8) Uani 1 1 d . . .
H15A H 0.2297 -0.4271 0.3046 0.030 Uiso 1 1 calc R . .
H15B H 0.1577 -0.3321 0.2397 0.030 Uiso 1 1 calc R . .
C40 C 0.5189(4) 0.3060(4) 0.04292(17) 0.0322(9) Uani 1 1 d . . .
H40 H 0.5813 0.3033 0.0086 0.039 Uiso 1 1 calc R . .
C29 C 0.3984(4) 0.1459(4) 0.28620(15) 0.0262(8) Uani 1 1 d . . .
H29A H 0.4712 0.1814 0.2710 0.031 Uiso 1 1 calc R . .
H29B H 0.4549 0.0385 0.2953 0.031 Uiso 1 1 calc R . .
C34 C 0.3753(6) 0.2444(5) 0.45286(19) 0.0510(12) Uani 1 1 d . . .
H34 H 0.4431 0.2253 0.4871 0.061 Uiso 1 1 calc R . .
C17 C -0.0852(4) -0.3315(4) 0.28448(17) 0.0288(8) Uani 1 1 d . . .
H17 H -0.0510 -0.3874 0.2496 0.035 Uiso 1 1 calc R . .
C12 C 0.0501(3) 0.0517(3) 0.18037(14) 0.0172(7) Uani 1 1 d . . .
C20 C -0.1872(4) -0.1682(4) 0.38398(17) 0.0381(10) Uani 1 1 d . . .
H20 H -0.2218 -0.1121 0.4187 0.046 Uiso 1 1 calc R . .
C27 C 0.2030(5) -0.0623(5) 0.47863(18) 0.0473(11) Uani 1 1 d . . .
H27 H 0.1627 0.0370 0.4868 0.057 Uiso 1 1 calc R . .
C6 C -0.0908(3) 0.2179(3) 0.09021(14) 0.0194(7) Uani 1 1 d . . .
C7 C -0.1354(3) 0.0092(3) 0.12286(14) 0.0186(7) Uani 1 1 d . . .
N3 N -0.0610(3) 0.0939(3) 0.13327(11) 0.0176(6) Uani 1 1 d . . .
C31 C 0.1806(4) 0.2987(4) 0.35302(16) 0.0323(9) Uani 1 1 d . . .
H31 H 0.1127 0.3175 0.3188 0.039 Uiso 1 1 calc R . .
C26 C 0.2083(6) -0.1650(5) 0.5247(2) 0.0572(13) Uani 1 1 d . . .
H26 H 0.1748 -0.1372 0.5653 0.069 Uiso 1 1 calc R . .
C22 C 0.3604(4) -0.2875(4) 0.34159(16) 0.0278(8) Uani 1 1 d . . .
H22A H 0.4301 -0.2479 0.3267 0.033 Uiso 1 1 calc R . .
H22B H 0.4160 -0.3953 0.3432 0.033 Uiso 1 1 calc R . .
C32 C 0.1252(5) 0.3588(4) 0.40873(18) 0.0430(10) Uani 1 1 d . . .
H32 H 0.0202 0.4192 0.4124 0.052 Uiso 1 1 calc R . .
C30 C 0.3340(4) 0.2116(3) 0.34654(15) 0.0247(8) Uani 1 1 d . . .
C35 C 0.4296(5) 0.1862(4) 0.39753(17) 0.0395(10) Uani 1 1 d . . .
H35 H 0.5349 0.1272 0.3940 0.047 Uiso 1 1 calc R . .
C14 C 0.1914(3) -0.1075(3) 0.25942(14) 0.0185(7) Uani 1 1 d . . .
C13 C 0.2196(3) 0.0939(3) 0.22993(14) 0.0185(7) Uani 1 1 d . . .
C24 C 0.3173(5) -0.3493(5) 0.45403(18) 0.0451(11) Uani 1 1 d . . .
H24 H 0.3586 -0.4487 0.4458 0.054 Uiso 1 1 calc R . .
C25 C 0.2625(4) -0.3104(4) 0.51286(15) 0.0627(14) Uani 1 1 d . . .
H25 H 0.2619 -0.3812 0.5444 0.075 Uiso 1 1 calc R . .
O1A O 0.5668(4) 0.3856(4) 0.28299(15) 0.0575(12) Uiso 0.35 1 d PR A 2
C44A C 0.7048(15) 0.2664(14) 0.2781(6) 0.0310(18) Uiso 0.35 1 d P B 1
C45A C 0.8365(8) 0.2913(7) 0.3030(3) 0.0455(17) Uiso 0.35 1 d P B 1
C44B C 0.6835(12) 0.3346(12) 0.3195(5) 0.0310(18) Uiso 0.35 1 d P A 2
O1C O 0.6252(10) 0.3196(10) 0.2517(4) 0.044(2) Uiso 0.30 1 d PD C 3
C45C C 0.8656(15) 0.224(2) 0.3084(8) 0.059(4) Uiso 0.30 1 d PD C 3
C44C C 0.713(2) 0.265(2) 0.3003(9) 0.059(4) Uiso 0.30 1 d P C 3
O1B O 0.5668(4) 0.3856(4) 0.28299(15) 0.0575(12) Uiso 0.35 1 d P B 1
C45B C 0.8365(8) 0.2913(7) 0.3030(3) 0.0455(17) Uiso 0.35 1 d P A 2

loop_
_atom_site_aniso_label
_atom_site_aniso_U_11
_atom_site_aniso_U_22
_atom_site_aniso_U_33
_atom_site_aniso_U_23
_atom_site_aniso_U_13
_atom_site_aniso_U_12
Fe1 0.0167(3) 0.0182(4) 0.0148(4) -0.0019(3) 0.0000(3) -0.0095(3)
N9 0.0281(16) 0.0268(15) 0.0174(14) -0.0008(11) -0.0015(12) -0.0201(13)
N10 0.0273(17) 0.050(2) 0.044(2) 0.0172(16) -0.0148(15) -0.0270(16)
N11 0.044(2) 0.0344(19) 0.048(2) 0.0026(16) -0.0192(18) -0.0174(16)
C10 0.0186(17) 0.0176(17) 0.031(2) -0.0002(14) -0.0031(15) -0.0097(14)
N1 0.0255(16) 0.0188(14) 0.0155(14) -0.0018(11) 0.0027(13) -0.0118(12)
C16 0.0280(19) 0.0193(17) 0.0189(17) 0.0054(13) -0.0034(14) -0.0111(15)
C8 0.0269(19) 0.036(2) 0.0169(17) -0.0044(15) 0.0018(15) -0.0191(16)
N5 0.0224(15) 0.0207(14) 0.0167(14) -0.0017(11) 0.0007(12) -0.0132(12)
C11 0.0175(17) 0.0183(17) 0.0206(17) -0.0052(13) 0.0004(14) -0.0088(14)
N8 0.0235(15) 0.0200(14) 0.0208(15) 0.0001(11) -0.0011(12) -0.0120(12)
C39 0.029(2) 0.039(2) 0.035(2) -0.0010(17) 0.0024(17) -0.0229(18)
C43 0.0157(17) 0.028(2) 0.0232(19) -0.0042(16) -0.0019(15) -0.0093(15)
C3 0.0270(19) 0.0213(18) 0.028(2) 0.0036(14) -0.0032(16) -0.0115(15)
C38 0.0275(19) 0.032(2) 0.0260(19) -0.0054(15) 0.0009(15) -0.0189(16)
C2 0.0187(17) 0.0224(18) 0.0172(17) 0.0024(14) -0.0002(13) -0.0092(14)
N4 0.0164(14) 0.0184(14) 0.0183(14) -0.0021(11) -0.0022(11) -0.0080(11)
C36 0.0277(19) 0.0190(17) 0.0236(18) -0.0043(14) -0.0011(15) -0.0121(15)
N2 0.0168(14) 0.0211(14) 0.0185(14) -0.0008(11) -0.0007(11) -0.0115(12)
C5 0.032(2) 0.0264(19) 0.0216(18) -0.0068(15) -0.0004(15) -0.0145(16)
C37 0.0188(17) 0.0227(17) 0.0182(17) 0.0012(13) -0.0042(14) -0.0092(14)
C28 0.049(2) 0.037(2) 0.027(2) -0.0006(17) -0.0091(18) -0.0220(19)
C42 0.0261(19) 0.0194(17) 0.0248(19) -0.0006(14) -0.0013(15) -0.0096(15)
C33 0.079(4) 0.052(3) 0.023(2) -0.0073(19) 0.006(2) -0.038(3)
C19 0.029(2) 0.046(2) 0.031(2) 0.0023(18) -0.0005(17) -0.0215(18)
C23 0.0265(19) 0.031(2) 0.028(2) 0.0035(16) -0.0081(16) -0.0165(16)
C41 0.031(2) 0.0243(19) 0.0227(19) -0.0023(15) -0.0025(16) -0.0053(16)
N6 0.0266(15) 0.0237(15) 0.0169(14) -0.0050(11) 0.0018(12) -0.0163(13)
C21 0.035(2) 0.038(2) 0.029(2) -0.0080(16) -0.0018(17) -0.0207(18)
C18 0.035(2) 0.033(2) 0.042(2) 0.0015(18) -0.0083(18) -0.0228(18)
N7 0.0248(15) 0.0259(15) 0.0182(15) -0.0006(12) -0.0002(12) -0.0152(13)
C9 0.0268(19) 0.038(2) 0.0228(19) 0.0037(15) 0.0012(15) -0.0206(17)
C4 0.031(2) 0.0180(18) 0.038(2) -0.0060(15) -0.0055(17) -0.0102(16)
C1 0.0240(19) 0.0236(18) 0.0184(17) -0.0017(14) 0.0043(15) -0.0148(15)
C15 0.0271(19) 0.0198(18) 0.0288(19) -0.0024(14) 0.0002(15) -0.0119(15)
C40 0.0205(19) 0.041(2) 0.030(2) -0.0011(17) 0.0048(16) -0.0099(17)
C29 0.0287(19) 0.032(2) 0.0251(19) -0.0026(15) -0.0049(15) -0.0196(16)
C34 0.070(3) 0.066(3) 0.026(2) -0.007(2) -0.010(2) -0.038(3)
C17 0.031(2) 0.028(2) 0.032(2) -0.0045(16) 0.0018(16) -0.0163(16)
C12 0.0197(17) 0.0204(17) 0.0123(16) -0.0069(13) 0.0039(13) -0.0089(14)
C20 0.034(2) 0.058(3) 0.027(2) -0.0141(18) 0.0061(17) -0.023(2)
C27 0.062(3) 0.051(3) 0.031(2) -0.012(2) -0.005(2) -0.026(2)
C6 0.0181(17) 0.0240(18) 0.0194(17) -0.0021(14) -0.0013(14) -0.0124(14)
C7 0.0178(17) 0.0179(17) 0.0190(17) -0.0013(13) -0.0048(14) -0.0072(14)
N3 0.0225(15) 0.0209(14) 0.0147(14) -0.0022(11) -0.0006(11) -0.0142(12)
C31 0.041(2) 0.038(2) 0.023(2) -0.0028(16) -0.0021(17) -0.0221(19)
C26 0.077(3) 0.081(3) 0.026(2) -0.008(2) 0.006(2) -0.047(3)
C22 0.0250(19) 0.0275(19) 0.031(2) 0.0033(15) -0.0066(16) -0.0128(16)
C32 0.049(3) 0.047(2) 0.034(2) -0.0067(19) 0.006(2) -0.021(2)
C30 0.036(2) 0.0256(18) 0.0205(18) -0.0001(14) -0.0020(15) -0.0209(16)
C35 0.047(2) 0.047(2) 0.029(2) -0.0026(18) -0.0091(19) -0.026(2)
C14 0.0189(17) 0.0196(17) 0.0178(17) -0.0042(13) 0.0047(14) -0.0091(14)
C13 0.0189(17) 0.0230(18) 0.0153(17) -0.0044(13) 0.0008(14) -0.0105(14)
C24 0.062(3) 0.042(2) 0.034(2) 0.0050(19) -0.001(2) -0.028(2)
C25 0.100(4) 0.070(3) 0.031(3) 0.007(2) 0.005(3) -0.053(3)

loop_
_atom_type_symbol
_atom_type_description
_atom_type_scat_dispersion_real
_atom_type_scat_dispersion_imag
_atom_type_scat_source
C C 0.0033 0.0016 'International Tables Vol C Tables 4.2.6.8 and 6.1.1.4'
H H 0.0000 0.0000 'International Tables Vol C Tables 4.2.6.8 and 6.1.1.4'
N N 0.0061 0.0033 'International Tables Vol C Tables 4.2.6.8 and 6.1.1.4'
O O 0.0106 0.0060 'International Tables Vol C Tables 4.2.6.8 and 6.1.1.4'
Fe Fe 0.3463 0.8444 'International Tables Vol C Tables 4.2.6.8 and 6.1.1.4'

loop_
_geom_angle_atom_site_label_1
_geom_angle_atom_site_label_2
_geom_angle_atom_site_label_3
_geom_angle
_geom_angle_site_symmetry_1
_geom_angle_site_symmetry_3
N1 Fe1 N1 180.00(12) 2 .
N1 Fe1 N2 91.51(10) 2 2
N1 Fe1 N2 88.49(10) . 2
N1 Fe1 N2 88.49(10) 2 .
N1 Fe1 N2 91.51(10) . .
N2 Fe1 N2 180.0(2) 2 .
N1 Fe1 N4 91.63(11) 2 2
N1 Fe1 N4 88.37(11) . 2
N2 Fe1 N4 86.67(11) 2 2
N2 Fe1 N4 93.33(11) . 2
N1 Fe1 N4 88.37(11) 2 .
N1 Fe1 N4 91.63(11) . .
N2 Fe1 N4 93.33(11) 2 .
N2 Fe1 N4 86.67(11) . .
N4 Fe1 N4 180.00(19) 2 .
C13 N9 C29 121.6(3) . .
C13 N9 C36 121.6(3) . .
C29 N9 C36 116.5(3) . .
C1 N10 C43 125.1(3) . .
C11 C10 C9 119.4(3) . .
C11 C10 H10 120.3 . .
C9 C10 H10 120.3 . .
C1 N1 Fe1 177.4(3) . .
C21 C16 C17 118.2(3) . .
C21 C16 C15 123.3(3) . .
C17 C16 C15 118.5(3) . .
C9 C8 C7 119.1(3) . .
C9 C8 H8 120.4 . .
C7 C8 H8 120.4 . .
C12 N5 C14 112.8(3) . .
N4 C11 C10 123.3(3) . .
N4 C11 H11 118.4 . .
C10 C11 H11 118.4 . .
C14 N8 C15 119.8(3) . .
C14 N8 C22 120.2(3) . .
C15 N8 C22 119.4(3) . .
C40 C39 C38 119.8(3) . .
C40 C39 H39 120.1 . .
C38 C39 H39 120.1 . .
N11 C43 N10 172.2(4) . .
C2 C3 C4 118.7(3) . .
C2 C3 H3 120.6 . .
C4 C3 H3 120.6 . .
C37 C38 C39 121.3(3) . .
C37 C38 H38 119.4 . .
C39 C38 H38 119.4 . .
N2 C2 C3 123.0(3) . .
N2 C2 H2 118.5 . .
C3 C2 H2 118.5 . .
C7 N4 C11 116.8(3) . .
C7 N4 Fe1 122.2(2) . .
C11 N4 Fe1 121.0(2) . .
N9 C36 C37 113.9(3) . .
N9 C36 H36A 108.8 . .
C37 C36 H36A 108.8 . .
N9 C36 H36B 108.8 . .
C37 C36 H36B 108.8 . .
H36A C36 H36B 107.7 . .
C6 N2 C2 117.3(3) . .
C6 N2 Fe1 122.2(2) . .
C2 N2 Fe1 120.5(2) . .
C4 C5 C6 119.0(3) . .
C4 C5 H5 120.5 . .
C6 C5 H5 120.5 . .
C38 C37 C42 118.7(3) . .
C38 C37 C36 120.2(3) . .
C42 C37 C36 121.1(3) . .
C23 C28 C27 121.0(4) . .
C23 C28 H28 119.5 . .
C27 C28 H28 119.5 . .
C41 C42 C37 120.0(3) . .
C41 C42 H42 120.0 . .
C37 C42 H42 120.0 . .
C34 C33 C32 119.6(4) . .
C34 C33 H33 120.2 . .
C32 C33 H33 120.2 . .
C18 C19 C20 119.3(4) . .
C18 C19 H19 120.4 . .
C20 C19 H19 120.4 . .
C28 C23 C24 118.8(4) . .
C28 C23 C22 121.2(3) . .
C24 C23 C22 119.9(3) . .
C40 C41 C42 120.6(3) . .
C40 C41 H41 119.7 . .
C42 C41 H41 119.7 . .
C12 N6 C13 113.3(3) . .
C20 C21 C16 120.6(3) . .
C20 C21 H21 119.7 . .
C16 C21 H21 119.7 . .
C19 C18 C17 119.8(3) . .
C19 C18 H18 120.1 . .
C17 C18 H18 120.1 . .
C13 N7 C14 114.6(3) . .
C8 C9 C10 118.4(3) . .
C8 C9 H9 120.8 . .
C10 C9 H9 120.8 . .
C5 C4 C3 119.1(3) . .
C5 C4 H4 120.4 . .
C3 C4 H4 120.4 . .
N1 C1 N10 171.0(4) . .
N8 C15 C16 116.1(3) . .
N8 C15 H15A 108.3 . .
C16 C15 H15A 108.3 . .
N8 C15 H15B 108.3 . .
C16 C15 H15B 108.3 . .
H15A C15 H15B 107.4 . .
C39 C40 C41 119.7(3) . .
C39 C40 H40 120.1 . .
C41 C40 H40 120.1 . .
N9 C29 C30 114.5(3) . .
N9 C29 H29A 108.6 . .
C30 C29 H29A 108.6 . .
N9 C29 H29B 108.6 . .
C30 C29 H29B 108.6 . .
H29A C29 H29B 107.6 . .
C35 C34 C33 120.4(4) . .
C35 C34 H34 119.8 . .
C33 C34 H34 119.8 . .
C16 C17 C18 121.3(3) . .
C16 C17 H17 119.3 . .
C18 C17 H17 119.3 . .
N6 C12 N5 128.4(3) . .
N6 C12 N3 115.5(3) . .
N5 C12 N3 116.1(3) . .
C19 C20 C21 120.8(4) . .
C19 C20 H20 119.6 . .
C21 C20 H20 119.6 . .
C26 C27 C28 120.1(4) . .
C26 C27 H27 120.0 . .
C28 C27 H27 120.0 . .
N2 C6 C5 122.9(3) . .
N2 C6 N3 117.0(3) . .
C5 C6 N3 120.1(3) . .
N4 C7 C8 122.9(3) . .
N4 C7 N3 116.8(3) . .
C8 C7 N3 120.2(3) . .
C12 N3 C7 122.2(2) . .
C12 N3 C6 119.4(3) . .
C7 N3 C6 118.2(2) . .
C32 C31 C30 120.9(3) . .
C32 C31 H31 119.5 . .
C30 C31 H31 119.5 . .
C27 C26 C25 120.6(4) . .
C27 C26 H26 119.7 . .
C25 C26 H26 119.7 . .
N8 C22 C23 112.9(3) . .
N8 C22 H22A 109.0 . .
C23 C22 H22A 109.0 . .
N8 C22 H22B 109.0 . .
C23 C22 H22B 109.0 . .
H22A C22 H22B 107.8 . .
C33 C32 C31 119.8(4) . .
C33 C32 H32 120.1 . .
C31 C32 H32 120.1 . .
C35 C30 C31 117.9(3) . .
C35 C30 C29 119.8(3) . .
C31 C30 C29 122.3(3) . .
C34 C35 C30 121.4(4) . .
C34 C35 H35 119.3 . .
C30 C35 H35 119.3 . .
N7 C14 N8 117.9(3) . .
N7 C14 N5 125.6(3) . .
N8 C14 N5 116.5(3) . .
N7 C13 N9 118.3(3) . .
N7 C13 N6 125.3(3) . .
N9 C13 N6 116.4(3) . .
C25 C24 C23 120.8(4) . .
C25 C24 H24 119.6 . .
C23 C24 H24 119.6 . .
C24 C25 C26 118.6(3) . .
C24 C25 H25 120.7 . .
C26 C25 H25 120.7 . .
O1C C44C C45C 131.0(18) . .

loop_
_geom_bond_atom_site_label_1
_geom_bond_atom_site_label_2
_geom_bond_distance
_geom_bond_site_symmetry_2
Fe1 N1 1.950(3) 2
Fe1 N1 1.950(3) .
Fe1 N2 1.987(3) 2
Fe1 N2 1.987(3) .
Fe1 N4 1.989(3) 2
Fe1 N4 1.989(3) .
N9 C13 1.345(4) .
N9 C29 1.459(4) .
N9 C36 1.465(4) .
N10 C1 1.306(4) .
N10 C43 1.307(4) .
N11 C43 1.136(4) .
C10 C11 1.356(5) .
C10 C9 1.387(5) .
C10 H10 0.9500 .
N1 C1 1.148(4) .
C16 C21 1.381(5) .
C16 C17 1.382(5) .
C16 C15 1.518(5) .
C8 C9 1.369(5) .
C8 C7 1.387(5) .
C8 H8 0.9500 .
N5 C12 1.331(4) .
N5 C14 1.354(4) .
C11 N4 1.356(4) .
C11 H11 0.9500 .
N8 C14 1.351(4) .
N8 C15 1.456(4) .
N8 C22 1.478(4) .
C39 C40 1.379(5) .
C39 C38 1.382(5) .
C39 H39 0.9500 .
C3 C2 1.367(4) .
C3 C4 1.383(5) .
C3 H3 0.9500 .
C38 C37 1.380(5) .
C38 H38 0.9500 .
C2 N2 1.362(4) .
C2 H2 0.9500 .
N4 C7 1.339(4) .
C36 C37 1.500(5) .
C36 H36A 0.9900 .
C36 H36B 0.9900 .
N2 C6 1.333(4) .
C5 C4 1.374(5) .
C5 C6 1.383(4) .
C5 H5 0.9500 .
C37 C42 1.399(4) .
C28 C23 1.374(5) .
C28 C27 1.376(5) .
C28 H28 0.9500 .
C42 C41 1.381(5) .
C42 H42 0.9500 .
C33 C34 1.375(6) .
C33 C32 1.386(5) .
C33 H33 0.9500 .
C19 C18 1.373(5) .
C19 C20 1.377(5) .
C19 H19 0.9500 .
C23 C24 1.390(5) .
C23 C22 1.516(5) .
C41 C40 1.381(5) .
C41 H41 0.9500 .
N6 C12 1.319(4) .
N6 C13 1.357(4) .
C21 C20 1.379(5) .
C21 H21 0.9500 .
C18 C17 1.387(5) .
C18 H18 0.9500 .
N7 C13 1.338(4) .
N7 C14 1.344(4) .
C9 H9 0.9500 .
C4 H4 0.9500 .
C15 H15A 0.9900 .
C15 H15B 0.9900 .
C40 H40 0.9500 .
C29 C30 1.514(5) .
C29 H29A 0.9900 .
C29 H29B 0.9900 .
C34 C35 1.371(5) .
C34 H34 0.9500 .
C17 H17 0.9500 .
C12 N3 1.396(4) .
C20 H20 0.9500 .
C27 C26 1.363(6) .
C27 H27 0.9500 .
C6 N3 1.422(4) .
C7 N3 1.415(4) .
C31 C32 1.387(5) .
C31 C30 1.389(5) .
C31 H31 0.9500 .
C26 C25 1.395(6) .
C26 H26 0.9500 .
C22 H22A 0.9900 .
C22 H22B 0.9900 .
C32 H32 0.9500 .
C30 C35 1.387(5) .
C35 H35 0.9500 .
C24 C25 1.388(5) .
C24 H24 0.9500 .
C25 H25 0.9500 .
O1A C44B 1.278(10) .
C44A C45A 1.560(15) .
O1C C44C 1.28(2) .
C45C C44C 1.39(2) .
